data_1570554
loop_
_publ_author_name
'Manvell, Anna Schannong'
'Pfleger, Rouven'
'Bonde, Niels Andreas'
'Briganti, Matteo'
'Mattei, Carlo Andrea'
'Nannestad, Theis Brock'
'Weihe, H&#xf8;gni'
'Powell, Annie K.'
'Ollivier, Jacques'
'Bendix, Jesper'
'Perfetti, Mauro'

_publ_section_title
;
 LnDOTA puppeteering: removing the water molecule and imposing tetragonal
 symmetry.
;
_journal_issue 1
_journal_name_full 'Chemical science'
_journal_page_first 113
_journal_page_last 123
_journal_paper_doi 10.1039/d3sc03928e
_journal_volume 15
_journal_year 2023
_chemical_formula_moiety '0.5(C16 H24 N4 O8 Tb), Cl, 3(H2 O), C4 H12 N, 0.5(C4 H9 N)'
_chemical_formula_sum 'C14 H34.5 Cl N3.5 O7 Tb0.5'
_chemical_formula_weight 478.86
_space_group_crystal_system tetragonal
_space_group_IT_number 100
_space_group_name_Hall 'P 4 -2ab'
_space_group_name_H-M_alt 'P 4 b m'
_atom_sites_solution_hydrogens mixed
_atom_sites_solution_primary dual
_audit_creation_date 2021-01-27
_audit_creation_method
;
Olex2 1.2
(compiled 2018.05.29 svn.r3508 for OlexSys, GUI svn.r5506)
;
_audit_update_record
;
2023-07-14 deposited with the CCDC.	2023-10-27 downloaded from the CCDC.
;
_cell_angle_alpha 90
_cell_angle_beta 90
_cell_angle_gamma 90
_cell_formula_units_Z 4
_cell_length_a 17.4148(6)
_cell_length_b 17.4148(6)
_cell_length_c 6.7819(4)
_cell_measurement_reflns_used 9748
_cell_measurement_temperature 296(2)
_cell_measurement_theta_max 34.810
_cell_measurement_theta_min 3.003
_cell_volume 2056.78(16)
_computing_cell_refinement 'SAINT V8.40A (?, 2016)'
_computing_data_reduction 'SAINT V8.40A (?, 2016)'
_computing_molecular_graphics 'Olex2 (Dolomanov et al., 2009)'
_computing_publication_material 'Olex2 (Dolomanov et al., 2009)'
_computing_structure_refinement 'ShelXL (Sheldrick, 2015)'
_computing_structure_solution 'ShelXT (Sheldrick, 2015)'
_diffrn_ambient_temperature 296.15
_diffrn_measured_fraction_theta_full 0.999
_diffrn_measured_fraction_theta_max 1.000
_diffrn_measurement_device_type 'Bruker APEX-II CCD'
_diffrn_measurement_method '\f and \w scans'
_diffrn_radiation_type MoK\a
_diffrn_radiation_wavelength 0.71073
_diffrn_reflns_av_R_equivalents 0.0489
_diffrn_reflns_av_unetI/netI 0.0272
_diffrn_reflns_Laue_measured_fraction_full 0.999
_diffrn_reflns_Laue_measured_fraction_max 1.000
_diffrn_reflns_limit_h_max 26
_diffrn_reflns_limit_h_min -26
_diffrn_reflns_limit_k_max 26
_diffrn_reflns_limit_k_min -26
_diffrn_reflns_limit_l_max 10
_diffrn_reflns_limit_l_min -10
_diffrn_reflns_number 51344
_diffrn_reflns_point_group_measured_fraction_full 0.998
_diffrn_reflns_point_group_measured_fraction_max 0.999
_diffrn_reflns_theta_full 25.242
_diffrn_reflns_theta_max 32.574
_diffrn_reflns_theta_min 2.339
_diffrn_standards_number 0
_exptl_absorpt_coefficient_mu 1.917
_exptl_absorpt_correction_T_max 0.7469
_exptl_absorpt_correction_T_min 0.6085
_exptl_crystal_colour 'clear light colourless'
_exptl_crystal_colour_lustre clear
_exptl_crystal_colour_modifier light
_exptl_crystal_colour_primary colourless
_exptl_crystal_density_diffrn 1.546
_exptl_crystal_description needle
_exptl_crystal_F_000 994
_refine_diff_density_max 0.655
_refine_diff_density_min -0.589
_refine_diff_density_rms 0.078
_refine_ls_abs_structure_details
;
 Flack x determined using 1381 quotients [(I+)-(I-)]/[(I+)+(I-)]
 (Parsons, Flack and Wagner, Acta Cryst. B69 (2013) 249-259).
;
_refine_ls_abs_structure_Flack 0.001(5)
_refine_ls_extinction_method none
_refine_ls_goodness_of_fit_ref 1.119
_refine_ls_hydrogen_treatment mixed
_refine_ls_matrix_type full
_refine_ls_number_parameters 155
_refine_ls_number_reflns 3910
_refine_ls_number_restraints 1
_refine_ls_restrained_S_all 1.119
_refine_ls_R_factor_all 0.0294
_refine_ls_R_factor_gt 0.0195
_refine_ls_shift/su_max 0.093
_refine_ls_shift/su_mean 0.001
_refine_ls_structure_factor_coef Fsqd
_refine_ls_weighting_details 'w=1/[\s^2^(Fo^2^)+(0.0142P)^2^+0.7700P] where P=(Fo^2^+2Fc^2^)/3'
_refine_ls_weighting_scheme calc
_refine_ls_wR_factor_gt 0.0414
_refine_ls_wR_factor_ref 0.0439
_reflns_Friedel_coverage 0.865
_reflns_Friedel_fraction_full 0.998
_reflns_Friedel_fraction_max 0.998
_reflns_number_gt 3263
_reflns_number_total 3910
_reflns_threshold_expression 'I > 2\s(I)'
_cod_data_source_file d3sc03928e2.cif
_cod_data_source_block mo_d8v4545_0m_a
_cod_depositor_comments 'Adding full bibliography for 1570548--1570554.cif.'
_cod_original_cell_volume 2056.78(19)
_cod_original_formula_sum 'C14 H34.50 Cl N3.50 O7 Tb0.50'
_cod_database_code 1570554
_shelx_shelxl_version_number 2018/3
_shelx_space_group_comment
;
The symmetry employed for this shelxl refinement is uniquely defined
by the following loop, which should always be used as a source of
symmetry information in preference to the above space-group names.
They are only intended as comments.
;
_olex2_refinement_description
;
1. Fixed Uiso
 At 1.2 times of:
  All C(H,H) groups
 At 1.5 times of:
  All C(H,H,H) groups, All O(H,H) groups
2. Others
 Fixed Sof: H00J(0.5) H00K(0.5) H00L(0.5) H00M(0.5) H00N(0.5) H00O(0.5)
 H00R(0.5) H00S(0.5) H1B(0.25) H1C(0.25) H1A(0.25) C2(0.25) C4(0.5)
3.a Free rotating group:
 O006(H00P,H00Q), O00H(H00R,H00S)
3.b Secondary CH2 refined with riding coordinates:
 C005(H00A,H00B), C00D(H00C,H00D), C00E(H00E,H00F)
3.c Idealised Me refined as rotating group:
 C007(H00G,H00H,H00I), C008(H00J,H00K,H00L), C00A(H00M,H00N,H00O), C1(H1B,H1C,
 H1A)
;
_olex2_submission_original_sample_id D8V4545
_olex2_submission_special_instructions 'No special instructions were received'

loop_
_space_group_symop_operation_xyz
'x, y, z'
'-x, -y, z'
'-y, x, z'
'y, -x, z'
'x+1/2, -y+1/2, z'
'-x+1/2, y+1/2, z'
'-y+1/2, -x+1/2, z'
'y+1/2, x+1/2, z'

loop_
_atom_site_label
_atom_site_type_symbol
_atom_site_fract_x
_atom_site_fract_y
_atom_site_fract_z
_atom_site_U_iso_or_equiv
_atom_site_adp_type
_atom_site_occupancy
_atom_site_site_symmetry_order
_atom_site_calc_flag
_atom_site_refinement_flags_posn
_atom_site_refinement_flags_adp
_atom_site_refinement_flags_occupancy
_atom_site_disorder_assembly
_atom_site_disorder_group
Tb01 Tb 0.500000 0.500000 0.98463(5) 0.00618(4) Uani 1 4 d S T P . .
Cl02 Cl 0.66395(4) 0.16395(4) 0.72340(16) 0.02238(19) Uani 1 2 d S T P . .
O003 O 0.46919(11) 0.26914(10) 1.2055(3) 0.0169(4) Uani 1 1 d . . . . .
C004 C 0.47273(17) 0.32587(16) 1.0958(4) 0.0105(5) Uani 1 1 d . . . . .
C005 C 0.41661(14) 0.37160(14) 0.6741(4) 0.0108(4) Uani 1 1 d . . . . .
H00A H 0.382506 0.350466 0.773341 0.013 Uiso 1 1 calc R . . . .
H00B H 0.419045 0.335451 0.565503 0.013 Uiso 1 1 calc R . . . .
O006 O 0.49862(14) 0.17089(15) 0.5248(4) 0.0334(7) Uani 1 1 d . . . . .
H00P H 0.496333 0.208699 0.445364 0.050 Uiso 1 1 d G . . . .
H00Q H 0.543441 0.168408 0.573675 0.050 Uiso 1 1 d G . . . .
C007 C 0.26437(15) 0.33373(15) 1.2333(4) 0.0169(5) Uani 1 1 d . . . . .
H00G H 0.240845 0.357288 1.120438 0.025 Uiso 1 1 calc GR . . . .
H00H H 0.318594 0.343643 1.231555 0.025 Uiso 1 1 calc GR . . . .
H00I H 0.242425 0.354660 1.351459 0.025 Uiso 1 1 calc GR . . . .
C008 C 0.28825(18) 0.21175(18) 1.4004(6) 0.0198(8) Uani 1 2 d S T P . .
H00J H 0.343026 0.215074 1.386930 0.030 Uiso 0.5 1 calc GR . . A -1
H00K H 0.273195 0.158767 1.406260 0.030 Uiso 0.5 1 calc GR . . A -1
H00L H 0.272645 0.237293 1.519273 0.030 Uiso 0.5 1 calc GR . . A -1
N009 N 0.49486(11) 0.38097(11) 0.7604(3) 0.0086(3) Uani 1 1 d . . . . .
C00A C 0.28372(18) 0.21628(18) 1.0420(6) 0.0192(8) Uani 1 2 d S T P . .
H00M H 0.259391 0.239652 0.930020 0.029 Uiso 0.5 1 calc GR . . B -1
H00N H 0.274963 0.161867 1.039285 0.029 Uiso 0.5 1 calc GR . . B -1
H00O H 0.337914 0.226212 1.037655 0.029 Uiso 0.5 1 calc GR . . B -1
N00B N 0.500000 0.000000 1.0375(9) 0.0256(12) Uani 1 4 d S T P . .
O00C O 0.44804(10) 0.39285(10) 1.1378(3) 0.0102(3) Uani 1 1 d . . . . .
C00D C 0.55298(14) 0.38410(14) 0.6005(4) 0.0108(4) Uani 1 1 d . . . . .
H00C H 0.533813 0.415825 0.493764 0.013 Uiso 1 1 calc R . . . .
H00D H 0.561400 0.332794 0.549195 0.013 Uiso 1 1 calc R . . . .
C00E C 0.50980(16) 0.31535(16) 0.8931(4) 0.0114(5) Uani 1 1 d . . . . .
H00E H 0.564805 0.309261 0.909370 0.014 Uiso 1 1 calc R . . . .
H00F H 0.490048 0.268819 0.833040 0.014 Uiso 1 1 calc R . . . .
N00F N 0.25078(12) 0.24922(12) 1.2275(5) 0.0140(5) Uani 1 2 d S T P . .
O00H O 0.36802(18) 0.13198(18) 0.7351(7) 0.0507(10) Uani 1 2 d S T P . .
H00R H 0.386387 0.135050 0.853563 0.076 Uiso 0.5 1 d G . . . .
H00S H 0.407750 0.141451 0.665938 0.076 Uiso 0.5 1 d G . . . .
C1 C 0.500000 0.000000 0.8160(14) 0.054(3) Uani 1 4 d S T P . .
H1B H 0.451601 0.018941 0.768781 0.080 Uiso 0.25 1 calc GR . . C -1
H1C H 0.507796 -0.051385 0.768781 0.080 Uiso 0.25 1 calc GR . . C -1
H1A H 0.540602 0.032444 0.768782 0.080 Uiso 0.25 1 calc GR . . C -1
C2 C 0.4420(6) 0.0580(6) 1.128(2) 0.061(4) Uani 0.5 2 d S T P . .
C4 C 0.5249(11) 0.0758(6) 1.095(2) 0.090(5) Uani 0.5 1 d . . . . .
H2A H 0.459(6) 0.041(6) 1.28(2) 0.22(6) Uiso 1 2 d S T P . .
H2B H 0.397(5) 0.014(4) 1.070(12) 0.13(4) Uiso 1 1 d . . . . .

loop_
_atom_site_aniso_label
_atom_site_aniso_U_11
_atom_site_aniso_U_22
_atom_site_aniso_U_33
_atom_site_aniso_U_23
_atom_site_aniso_U_13
_atom_site_aniso_U_12
Tb01 0.00702(5) 0.00702(5) 0.00452(7) 0.000 0.000 0.000
Cl02 0.0262(3) 0.0262(3) 0.0148(4) -0.0009(3) -0.0009(3) 0.0045(4)
O003 0.0209(9) 0.0128(8) 0.0172(9) 0.0067(8) 0.0005(8) -0.0014(7)
C004 0.0083(12) 0.0141(12) 0.0091(12) 0.0026(9) -0.0009(10) -0.0023(10)
C005 0.0111(11) 0.0105(11) 0.0108(11) -0.0020(9) -0.0007(9) -0.0016(9)
O006 0.0336(11) 0.0336(11) 0.033(2) 0.0160(10) -0.0115(11) -0.0085(13)
C007 0.0186(12) 0.0145(11) 0.0177(13) -0.0028(11) 0.0029(11) -0.0082(9)
C008 0.0223(12) 0.0223(12) 0.0147(18) 0.0039(11) -0.0039(11) -0.0031(17)
N009 0.0090(9) 0.0091(8) 0.0078(8) 0.0003(6) -0.0006(8) -0.0002(8)
C00A 0.0212(12) 0.0212(12) 0.0152(17) -0.0051(10) 0.0051(10) -0.0059(16)
N00B 0.0263(16) 0.0263(16) 0.024(3) 0.000 0.000 -0.003(2)
O00C 0.0118(8) 0.0106(8) 0.0083(8) 0.0006(6) 0.0019(6) -0.0007(6)
C00D 0.0133(11) 0.0108(10) 0.0083(11) -0.0025(9) 0.0025(9) -0.0005(8)
C00E 0.0131(14) 0.0082(11) 0.0130(12) 0.0026(9) 0.0003(10) 0.0014(9)
N00F 0.0151(8) 0.0151(8) 0.0119(13) -0.0025(12) 0.0025(12) -0.0060(11)
O00H 0.0592(16) 0.0592(16) 0.034(2) -0.0048(16) 0.0048(16) 0.013(2)
C1 0.070(4) 0.070(4) 0.022(4) 0.000 0.000 -0.012(5)
C2 0.074(7) 0.074(7) 0.036(7) -0.005(4) 0.005(4) 0.041(9)
C4 0.158(14) 0.025(4) 0.088(9) -0.018(5) -0.023(9) -0.016(7)

loop_
_atom_type_symbol
_atom_type_description
_atom_type_scat_dispersion_real
_atom_type_scat_dispersion_imag
_atom_type_scat_source
C C 0.0033 0.0016 'International Tables Vol C Tables 4.2.6.8 and 6.1.1.4'
H H 0.0000 0.0000 'International Tables Vol C Tables 4.2.6.8 and 6.1.1.4'
Cl Cl 0.1484 0.1585 'International Tables Vol C Tables 4.2.6.8 and 6.1.1.4'
N N 0.0061 0.0033 'International Tables Vol C Tables 4.2.6.8 and 6.1.1.4'
O O 0.0106 0.0060 'International Tables Vol C Tables 4.2.6.8 and 6.1.1.4'
Tb Tb -0.1723 4.1537 'International Tables Vol C Tables 4.2.6.8 and 6.1.1.4'

loop_
_geom_angle_atom_site_label_1
_geom_angle_atom_site_label_2
_geom_angle_atom_site_label_3
_geom_angle
_geom_angle_site_symmetry_1
_geom_angle_site_symmetry_3
_geom_angle_publ_flag
N009 Tb01 N009 69.54(5) . 4_565 ?
N009 Tb01 N009 69.54(5) 2_665 3_655 ?
N009 Tb01 N009 69.54(5) . 3_655 ?
N009 Tb01 N009 69.54(5) 4_565 2_665 ?
N009 Tb01 N009 107.52(9) . 2_665 ?
N009 Tb01 N009 107.52(9) 4_565 3_655 ?
O00C Tb01 N009 123.44(6) 2_665 4_565 ?
O00C Tb01 N009 123.44(6) 3_655 2_665 ?
O00C Tb01 N009 66.60(6) 2_665 2_665 ?
O00C Tb01 N009 66.60(6) 3_655 3_655 ?
O00C Tb01 N009 157.91(6) 2_665 . ?
O00C Tb01 N009 123.44(6) . 3_655 ?
O00C Tb01 N009 88.76(6) 3_655 . ?
O00C Tb01 N009 66.60(6) 4_565 4_565 ?
O00C Tb01 N009 123.44(6) 4_565 . ?
O00C Tb01 N009 88.76(6) 2_665 3_655 ?
O00C Tb01 N009 66.60(6) . . ?
O00C Tb01 N009 157.91(6) 3_655 4_565 ?
O00C Tb01 N009 88.76(6) 4_565 2_665 ?
O00C Tb01 N009 88.76(6) . 4_565 ?
O00C Tb01 N009 157.91(6) 4_565 3_655 ?
O00C Tb01 N009 157.91(6) . 2_665 ?
O00C Tb01 O00C 126.79(9) 2_665 . ?
O00C Tb01 O00C 78.43(4) 4_565 . ?
O00C Tb01 O00C 78.43(4) 3_655 . ?
O00C Tb01 O00C 126.79(9) 3_655 4_565 ?
O00C Tb01 O00C 78.43(4) 2_665 4_565 ?
O00C Tb01 O00C 78.43(4) 2_665 3_655 ?
O003 C004 O00C 125.4(3) . . ?
O003 C004 C00E 117.7(2) . . ?
O00C C004 C00E 116.9(2) . . ?
N009 C005 C00D 112.07(19) . 4_565 ?
C005 N009 Tb01 110.59(14) . . ?
C00D N009 Tb01 112.24(13) . . ?
C00D N009 C005 109.91(18) . . ?
C00E N009 Tb01 104.88(15) . . ?
C00E N009 C005 108.37(19) . . ?
C00E N009 C00D 110.68(19) . . ?
C1 N00B C2 113.2(6) . . ?
C1 N00B C2 113.2(6) . 2_655 ?
C2 N00B C2 133.5(12) 2_655 . ?
C4 N00B C1 105.6(7) 8_545 . ?
C4 N00B C1 105.6(7) . . ?
C4 N00B C1 105.6(7) 2_655 . ?
C4 N00B C1 105.6(7) 7 . ?
C4 N00B C2 59.7(7) 8_545 2_655 ?
C4 N00B C2 59.7(7) 7 . ?
C4 N00B C2 107.0(7) 8_545 . ?
C4 N00B C2 59.7(7) . . ?
C4 N00B C2 107.0(7) 7 2_655 ?
C4 N00B C2 59.7(7) 2_655 2_655 ?
C4 N00B C2 107.0(7) . 2_655 ?
C4 N00B C2 107.0(7) 2_655 . ?
C4 N00B C4 118.5(14) 8_545 2_655 ?
C4 N00B C4 51.5(14) 8_545 . ?
C4 N00B C4 148.7(13) 8_545 7 ?
C4 N00B C4 148.7(13) 2_655 . ?
C4 N00B C4 51.5(14) 7 2_655 ?
C4 N00B C4 118.5(14) 7 . ?
C004 O00C Tb01 120.28(16) . . ?
N009 C00D C005 111.36(19) . 3_655 ?
N009 C00E C004 112.4(2) . . ?
C007 N00F C007 108.2(3) . 7 ?
C007 N00F C008 110.0(2) 7 . ?
C007 N00F C008 110.0(2) . . ?
C007 N00F C00A 109.8(2) . . ?
C007 N00F C00A 109.8(2) 7 . ?
C008 N00F C00A 109.0(3) . . ?
C4 C2 N00B 56.5(6) 7 . ?
C4 C2 N00B 56.5(6) . . ?
C4 C2 C4 112.2(12) 7 . ?
N00B C4 C2 63.9(7) . . ?
C4 C4 N00B 64.3(7) 8_545 . ?
C4 C4 C2 122.5(6) 8_545 . ?

loop_
_geom_bond_atom_site_label_1
_geom_bond_atom_site_label_2
_geom_bond_distance
_geom_bond_site_symmetry_2
_geom_bond_publ_flag
Tb01 N009 2.573(2) . ?
Tb01 N009 2.573(2) 4_565 ?
Tb01 N009 2.573(2) 3_655 ?
Tb01 N009 2.573(2) 2_665 ?
Tb01 O00C 2.3194(17) 2_665 ?
Tb01 O00C 2.3194(17) 3_655 ?
Tb01 O00C 2.3194(17) 4_565 ?
Tb01 O00C 2.3195(17) . ?
O003 C004 1.238(3) . ?
C004 O00C 1.275(3) . ?
C004 C00E 1.530(4) . ?
C005 N009 1.492(3) . ?
C005 C00D 1.515(4) 4_565 ?
C007 N00F 1.491(3) . ?
C008 N00F 1.492(5) . ?
N009 C00D 1.484(3) . ?
N009 C00E 1.478(3) . ?
C00A N00F 1.497(5) . ?
N00B C1 1.503(13) . ?
N00B C2 1.555(14) 2_655 ?
N00B C2 1.556(14) . ?
N00B C4 1.444(10) 7 ?
N00B C4 1.444(10) 8_545 ?
N00B C4 1.444(10) . ?
N00B C4 1.444(10) 2_655 ?
C2 C4 1.49(2) 7 ?
C2 C4 1.49(2) . ?
C4 C4 1.25(3) 8_545 ?
